data_4119866
loop_
_publ_author_name
'Jiaxiang Chu'
'Christos E. Kefalidis'
'Laurent Maron'
'Xuebing Leng'
'Yaofeng Chen'

_publ_section_title
;
 Chameleon Behavior of a Newly Synthesized Scandium Nitrilimine Derivative
;
_journal_name_full 'Journal of the American Chemical Society'
_journal_page_first 8165
_journal_page_last 8168
_journal_paper_doi 10.1021/ja403387v
_journal_volume 135
_journal_year 2013
_chemical_formula_sum 'C53 H77 N9 Sc Si'
_chemical_formula_weight 913.29
_chemical_name_systematic
; 
 ? 
;
_space_group_IT_number 2
_symmetry_cell_setting triclinic
_symmetry_space_group_name_Hall '-P 1'
_symmetry_space_group_name_H-M 'P -1'
_atom_sites_solution_hydrogens geom
_atom_sites_solution_primary direct
_atom_sites_solution_secondary difmap
_audit_creation_method SHELXL-97
_cell_angle_alpha 85.338(2)
_cell_angle_beta 75.162(2)
_cell_angle_gamma 72.930(2)
_cell_formula_units_Z 2
_cell_length_a 12.2682(13)
_cell_length_b 12.3135(13)
_cell_length_c 18.995(2)
_cell_measurement_reflns_used 4685
_cell_measurement_temperature 153(2)
_cell_measurement_theta_max 28.62
_cell_measurement_theta_min 2.32
_cell_volume 2651.5(5)
_computing_cell_refinement 'Bruker SAINT'
_computing_data_collection 'Bruker APEX2'
_computing_data_reduction 'Bruker SAINT'
_computing_molecular_graphics 'Bruker SHELXTL'
_computing_publication_material 'Bruker SHELXTL'
_computing_structure_refinement 'SHELXL-97 (Sheldrick, 2008)'
_computing_structure_solution 'SHELXS-97 (Sheldrick, 2008)'
_diffrn_ambient_temperature 153(2)
_diffrn_measured_fraction_theta_full 0.986
_diffrn_measured_fraction_theta_max 0.986
_diffrn_measurement_device_type 'Bruker APEX-II CCD'
_diffrn_measurement_method '\f and \w scans'
_diffrn_radiation_monochromator graphite
_diffrn_radiation_source 'fine-focus sealed tube'
_diffrn_radiation_type MoK\a
_diffrn_radiation_wavelength 0.71073
_diffrn_reflns_av_R_equivalents 0.0475
_diffrn_reflns_av_sigmaI/netI 0.0904
_diffrn_reflns_limit_h_max 16
_diffrn_reflns_limit_h_min -16
_diffrn_reflns_limit_k_max 16
_diffrn_reflns_limit_k_min -14
_diffrn_reflns_limit_l_max 25
_diffrn_reflns_limit_l_min -21
_diffrn_reflns_number 22757
_diffrn_reflns_theta_full 28.77
_diffrn_reflns_theta_max 28.77
_diffrn_reflns_theta_min 1.79
_exptl_absorpt_coefficient_mu 0.204
_exptl_absorpt_correction_T_max 0.9899
_exptl_absorpt_correction_T_min 0.9451
_exptl_absorpt_correction_type multi-scan
_exptl_absorpt_process_details sadabs
_exptl_crystal_colour yellow
_exptl_crystal_density_diffrn 1.144
_exptl_crystal_description PLATE
_exptl_crystal_F_000 986
_exptl_crystal_size_max 0.28
_exptl_crystal_size_mid 0.16
_exptl_crystal_size_min 0.05
_refine_diff_density_max 0.579
_refine_diff_density_min -0.544
_refine_diff_density_rms 0.071
_refine_ls_extinction_method none
_refine_ls_goodness_of_fit_ref 0.993
_refine_ls_hydrogen_treatment constr
_refine_ls_matrix_type full
_refine_ls_number_parameters 613
_refine_ls_number_reflns 13629
_refine_ls_number_restraints 12
_refine_ls_restrained_S_all 0.993
_refine_ls_R_factor_all 0.1071
_refine_ls_R_factor_gt 0.0538
_refine_ls_shift/su_max 0.013
_refine_ls_shift/su_mean 0.000
_refine_ls_structure_factor_coef Fsqd
_refine_ls_weighting_details 'calc w=1/[\s^2^(Fo^2^)+(0.0817P)^2^+0.0000P] where P=(Fo^2^+2Fc^2^)/3'
_refine_ls_weighting_scheme calc
_refine_ls_wR_factor_gt 0.1336
_refine_ls_wR_factor_ref 0.1626
_reflns_number_gt 8317
_reflns_number_total 13629
_reflns_threshold_expression >2sigma(I)
_cod_data_source_file ja403387v_6.cif
_cod_data_source_block mo_dm12325_0m
_cod_database_code 4119866

loop_
_symmetry_equiv_pos_as_xyz
'x, y, z'
'-x, -y, -z'

loop_
_atom_site_label
_atom_site_type_symbol
_atom_site_fract_x
_atom_site_fract_y
_atom_site_fract_z
_atom_site_U_iso_or_equiv
_atom_site_adp_type
_atom_site_occupancy
_atom_site_symmetry_multiplicity
_atom_site_calc_flag
_atom_site_refinement_flags
_atom_site_disorder_assembly
_atom_site_disorder_group
Sc1 Sc 0.06197(3) 0.14680(3) 0.28743(2) 0.01641(11) Uani 1 1 d . . .
Si1 Si 0.56383(6) -0.17206(6) 0.29629(5) 0.03181(18) Uani 1 1 d . . .
N1 N 0.04024(15) 0.27709(14) 0.36720(10) 0.0181(4) Uani 1 1 d . . .
N2 N -0.03320(16) 0.06591(15) 0.38132(11) 0.0208(4) Uani 1 1 d . . .
N3 N 0.06267(16) -0.03192(15) 0.24291(11) 0.0219(4) Uani 1 1 d . . .
N4 N 0.30327(18) -0.22780(17) 0.10343(12) 0.0297(5) Uani 1 1 d . . .
N5 N -0.03388(16) 0.23479(15) 0.21349(11) 0.0233(4) Uani 1 1 d . . .
N6 N 0.24154(15) 0.03686(15) 0.30446(10) 0.0199(4) Uani 1 1 d . A .
N7 N 0.32290(16) -0.05527(15) 0.32723(11) 0.0221(4) Uani 1 1 d . . .
N8 N 0.22997(15) 0.16221(15) 0.21024(11) 0.0207(4) Uani 1 1 d . . .
N9 N 0.41608(15) 0.02601(15) 0.23106(10) 0.0197(4) Uani 1 1 d . . .
C1 C -0.0715(2) 0.4078(2) 0.47107(15) 0.0303(6) Uani 1 1 d . . .
H1A H -0.0040 0.4389 0.4576 0.045 Uiso 1 1 calc R . .
H1B H -0.0899 0.3930 0.5236 0.045 Uiso 1 1 calc R . .
H1C H -0.1397 0.4626 0.4582 0.045 Uiso 1 1 calc R . .
C2 C -0.04226(19) 0.29790(18) 0.43053(13) 0.0215(5) Uani 1 1 d . . .
C3 C -0.10829(19) 0.22459(19) 0.46326(13) 0.0232(5) Uani 1 1 d . . .
H3 H -0.1683 0.2537 0.5054 0.028 Uiso 1 1 calc R . .
C4 C -0.10015(19) 0.11439(19) 0.44381(13) 0.0222(5) Uani 1 1 d . . .
C5 C -0.1719(2) 0.0510(2) 0.49888(14) 0.0291(5) Uani 1 1 d . . .
H5A H -0.2220 0.0245 0.4756 0.044 Uiso 1 1 calc R . .
H5B H -0.2213 0.1018 0.5391 0.044 Uiso 1 1 calc R . .
H5C H -0.1192 -0.0143 0.5177 0.044 Uiso 1 1 calc R . .
C6 C -0.0273(2) -0.05447(19) 0.37294(14) 0.0268(5) Uani 1 1 d . . .
H6A H -0.1038 -0.0589 0.3672 0.032 Uiso 1 1 calc R . .
H6B H -0.0120 -0.0976 0.4174 0.032 Uiso 1 1 calc R . .
C7 C 0.0686(2) -0.10721(18) 0.30763(13) 0.0240(5) Uani 1 1 d . . .
H7A H 0.1462 -0.1209 0.3186 0.029 Uiso 1 1 calc R . .
H7B H 0.0602 -0.1814 0.2971 0.029 Uiso 1 1 calc R . .
C8 C 0.1680(2) -0.07362(19) 0.18222(13) 0.0245(5) Uani 1 1 d . . .
H8A H 0.2385 -0.0803 0.2004 0.029 Uiso 1 1 calc R . .
H8B H 0.1661 -0.0149 0.1434 0.029 Uiso 1 1 calc R . .
C9 C 0.1838(2) -0.1869(2) 0.14763(14) 0.0271(5) Uani 1 1 d . . .
H9A H 0.1679 -0.2432 0.1862 0.032 Uiso 1 1 calc R . .
H9B H 0.1273 -0.1767 0.1169 0.032 Uiso 1 1 calc R . .
C10 C -0.0459(2) -0.0240(2) 0.21999(15) 0.0289(5) Uani 1 1 d . . .
H10A H -0.0503 -0.1005 0.2133 0.043 Uiso 1 1 calc R . .
H10B H -0.0449 0.0184 0.1740 0.043 Uiso 1 1 calc R . .
H10C H -0.1145 0.0155 0.2575 0.043 Uiso 1 1 calc R . .
C11 C 0.11872(19) 0.34917(17) 0.35051(13) 0.0202(5) Uani 1 1 d . . .
C12 C 0.0967(2) 0.44658(18) 0.30559(13) 0.0227(5) Uani 1 1 d . . .
C13 C 0.1739(2) 0.5135(2) 0.29306(15) 0.0306(6) Uani 1 1 d . . .
H13 H 0.1592 0.5797 0.2636 0.037 Uiso 1 1 calc R . .
C14 C 0.2708(2) 0.4869(2) 0.32192(15) 0.0315(6) Uani 1 1 d . . .
H14 H 0.3221 0.5339 0.3124 0.038 Uiso 1 1 calc R . .
C15 C 0.2924(2) 0.3899(2) 0.36523(14) 0.0282(5) Uani 1 1 d . . .
H15 H 0.3589 0.3713 0.3855 0.034 Uiso 1 1 calc R . .
C16 C 0.21859(19) 0.31972(18) 0.37955(13) 0.0208(5) Uani 1 1 d . . .
C17 C 0.2439(2) 0.21731(19) 0.42975(13) 0.0221(5) Uani 1 1 d . . .
H17 H 0.1990 0.1650 0.4224 0.027 Uiso 1 1 calc R . .
C18 C 0.2034(2) 0.2524(2) 0.50978(14) 0.0325(6) Uani 1 1 d . . .
H18A H 0.2415 0.3086 0.5174 0.049 Uiso 1 1 calc R . .
H18B H 0.2247 0.1855 0.5405 0.049 Uiso 1 1 calc R . .
H18C H 0.1179 0.2856 0.5228 0.049 Uiso 1 1 calc R . .
C19 C 0.3747(2) 0.1510(2) 0.41346(16) 0.0319(6) Uani 1 1 d . . .
H19A H 0.4032 0.1321 0.3616 0.048 Uiso 1 1 calc R . .
H19B H 0.3850 0.0809 0.4425 0.048 Uiso 1 1 calc R . .
H19C H 0.4194 0.1977 0.4259 0.048 Uiso 1 1 calc R . .
C20 C -0.0101(2) 0.48424(19) 0.27371(14) 0.0272(5) Uani 1 1 d . . .
H20 H -0.0534 0.4253 0.2863 0.033 Uiso 1 1 calc R . .
C21 C -0.0933(3) 0.5972(2) 0.30670(18) 0.0429(7) Uani 1 1 d . . .
H21A H -0.1160 0.5896 0.3598 0.064 Uiso 1 1 calc R . .
H21B H -0.1637 0.6174 0.2876 0.064 Uiso 1 1 calc R . .
H21C H -0.0534 0.6569 0.2938 0.064 Uiso 1 1 calc R . .
C22 C 0.0231(2) 0.4963(2) 0.19047(15) 0.0352(6) Uani 1 1 d . . .
H22A H 0.0613 0.5571 0.1770 0.053 Uiso 1 1 calc R . .
H22B H -0.0480 0.5148 0.1722 0.053 Uiso 1 1 calc R . .
H22C H 0.0772 0.4246 0.1691 0.053 Uiso 1 1 calc R . .
C34 C 0.3118(3) -0.3092(2) 0.05020(16) 0.0412(7) Uani 1 1 d . . .
H34A H 0.2877 -0.3743 0.0752 0.062 Uiso 1 1 calc R . .
H34B H 0.3932 -0.3352 0.0214 0.062 Uiso 1 1 calc R . .
H34C H 0.2603 -0.2734 0.0179 0.062 Uiso 1 1 calc R . .
C35 C 0.3856(3) -0.2790(3) 0.1490(2) 0.0551(9) Uani 1 1 d . . .
H35A H 0.3637 -0.3438 0.1760 0.083 Uiso 1 1 calc R . .
H35B H 0.3826 -0.2224 0.1834 0.083 Uiso 1 1 calc R . .
H35C H 0.4655 -0.3050 0.1181 0.083 Uiso 1 1 calc R . .
C36 C -0.1378(2) 0.29737(18) 0.19383(14) 0.0224(5) Uani 1 1 d . . .
C37 C -0.1381(2) 0.33171(19) 0.12033(15) 0.0271(5) Uani 1 1 d . . .
C38 C -0.2422(2) 0.3979(2) 0.10313(17) 0.0370(6) Uani 1 1 d . . .
H38 H -0.2410 0.4220 0.0542 0.044 Uiso 1 1 calc R . .
C39 C -0.3471(3) 0.4290(2) 0.15613(18) 0.0449(8) Uani 1 1 d . . .
H39 H -0.4176 0.4725 0.1437 0.054 Uiso 1 1 calc R . .
C40 C -0.3472(2) 0.3953(2) 0.22752(18) 0.0396(7) Uani 1 1 d . . .
H40 H -0.4189 0.4164 0.2639 0.048 Uiso 1 1 calc R . .
C41 C -0.2455(2) 0.33166(19) 0.24762(15) 0.0264(5) Uani 1 1 d . . .
C42 C -0.2545(2) 0.3021(2) 0.32801(15) 0.0282(5) Uani 1 1 d . . .
H42 H -0.1729 0.2695 0.3347 0.034 Uiso 1 1 calc R . .
C43 C -0.3145(2) 0.4061(2) 0.37699(17) 0.0414(7) Uani 1 1 d . . .
H43A H -0.2735 0.4644 0.3609 0.062 Uiso 1 1 calc R . .
H43B H -0.3120 0.3842 0.4274 0.062 Uiso 1 1 calc R . .
H43C H -0.3965 0.4364 0.3740 0.062 Uiso 1 1 calc R . .
C44 C -0.3200(2) 0.2120(2) 0.35145(19) 0.0431(7) Uani 1 1 d . . .
H44A H -0.3998 0.2415 0.3443 0.065 Uiso 1 1 calc R . .
H44B H -0.3240 0.1933 0.4030 0.065 Uiso 1 1 calc R . .
H44C H -0.2782 0.1436 0.3221 0.065 Uiso 1 1 calc R . .
C45 C -0.0272(2) 0.2968(2) 0.05916(15) 0.0332(6) Uani 1 1 d . . .
H45 H 0.0387 0.3079 0.0770 0.040 Uiso 1 1 calc R . .
C46 C -0.0317(3) 0.3658(3) -0.01131(18) 0.0507(8) Uani 1 1 d . . .
H46A H -0.0840 0.3448 -0.0356 0.076 Uiso 1 1 calc R . .
H46B H 0.0475 0.3498 -0.0436 0.076 Uiso 1 1 calc R . .
H46C H -0.0614 0.4470 0.0001 0.076 Uiso 1 1 calc R . .
C47 C 0.0052(2) 0.1710(2) 0.03973(15) 0.0373(6) Uani 1 1 d . . .
H47A H 0.0136 0.1242 0.0834 0.056 Uiso 1 1 calc R . .
H47B H 0.0796 0.1509 0.0025 0.056 Uiso 1 1 calc R . .
H47C H -0.0570 0.1574 0.0209 0.056 Uiso 1 1 calc R . .
C48 C 0.42638(19) -0.06137(18) 0.28393(13) 0.0222(5) Uani 1 1 d . A .
C49 C 0.510(3) -0.258(3) 0.3814(16) 0.074(6) Uani 0.50 1 d PU A 1
H49A H 0.5766 -0.3194 0.3904 0.110 Uiso 0.50 1 calc PR A 1
H49B H 0.4500 -0.2893 0.3731 0.110 Uiso 0.50 1 calc PR A 1
H49C H 0.4767 -0.2073 0.4237 0.110 Uiso 0.50 1 calc PR A 1
C49' C 0.513(3) -0.278(3) 0.3539(16) 0.074(6) Uani 0.50 1 d PU A 2
H49D H 0.5791 -0.3311 0.3703 0.110 Uiso 0.50 1 calc PR A 2
H49E H 0.4806 -0.3201 0.3268 0.110 Uiso 0.50 1 calc PR A 2
H49F H 0.4522 -0.2421 0.3963 0.110 Uiso 0.50 1 calc PR A 2
C50 C 0.6597(3) -0.1041(3) 0.3264(2) 0.0491(8) Uani 1 1 d . A .
H50A H 0.6169 -0.0639 0.3722 0.074 Uiso 1 1 calc R . .
H50B H 0.6833 -0.0500 0.2891 0.074 Uiso 1 1 calc R . .
H50C H 0.7299 -0.1624 0.3339 0.074 Uiso 1 1 calc R . .
C51 C 0.654(5) -0.240(4) 0.201(3) 0.077(6) Uani 0.50 1 d PU A 1
H51A H 0.7092 -0.3134 0.2085 0.115 Uiso 0.50 1 calc PR A 1
H51B H 0.6979 -0.1892 0.1733 0.115 Uiso 0.50 1 calc PR A 1
H51C H 0.6000 -0.2516 0.1743 0.115 Uiso 0.50 1 calc PR A 1
C51' C 0.639(4) -0.250(4) 0.214(3) 0.077(6) Uani 0.50 1 d PU A 2
H51D H 0.7241 -0.2716 0.2101 0.116 Uiso 0.50 1 calc PR A 2
H51E H 0.6213 -0.2026 0.1724 0.116 Uiso 0.50 1 calc PR A 2
H51F H 0.6137 -0.3185 0.2153 0.116 Uiso 0.50 1 calc PR A 2
C52 C 0.27874(18) 0.22847(18) 0.15318(13) 0.0207(5) Uani 1 1 d . . .
C53 C 0.3388(2) 0.30213(19) 0.16479(14) 0.0260(5) Uani 1 1 d . . .
H53 H 0.3530 0.3054 0.2113 0.031 Uiso 1 1 calc R . .
C54 C 0.3782(2) 0.3712(2) 0.10850(17) 0.0365(7) Uani 1 1 d . . .
H54 H 0.4193 0.4214 0.1169 0.044 Uiso 1 1 calc R . .
C55 C 0.3583(2) 0.3677(2) 0.04060(16) 0.0389(7) Uani 1 1 d . . .
H55 H 0.3860 0.4152 0.0025 0.047 Uiso 1 1 calc R . .
C56 C 0.2977(2) 0.2946(2) 0.02783(15) 0.0370(6) Uani 1 1 d . . .
H56 H 0.2827 0.2927 -0.0186 0.044 Uiso 1 1 calc R . .
C57 C 0.2595(2) 0.2243(2) 0.08407(14) 0.0300(6) Uani 1 1 d . . .
H57 H 0.2198 0.1730 0.0754 0.036 Uiso 1 1 calc R . .
C58 C 0.29728(18) 0.08293(18) 0.24579(12) 0.0186(4) Uani 1 1 d . A .
C59 C 0.51053(19) 0.04318(18) 0.17301(13) 0.0222(5) Uani 1 1 d . A .
C60 C 0.5834(2) 0.10153(19) 0.18600(14) 0.0264(5) Uani 1 1 d . . .
H60 H 0.5692 0.1327 0.2327 0.032 Uiso 1 1 calc R A .
C61 C 0.6774(2) 0.1147(2) 0.13072(17) 0.0368(7) Uani 1 1 d . A .
H61 H 0.7276 0.1554 0.1393 0.044 Uiso 1 1 calc R . .
C62 C 0.6975(2) 0.0690(3) 0.06401(17) 0.0435(7) Uani 1 1 d . . .
H62 H 0.7634 0.0758 0.0266 0.052 Uiso 1 1 calc R A .
C63 C 0.6229(3) 0.0128(3) 0.05018(18) 0.0516(8) Uani 1 1 d . A .
H63 H 0.6362 -0.0163 0.0029 0.062 Uiso 1 1 calc R . .
C64 C 0.5285(2) -0.0013(2) 0.10507(16) 0.0377(6) Uani 1 1 d . . .
H64 H 0.4774 -0.0406 0.0961 0.045 Uiso 1 1 calc R A .

loop_
_atom_site_aniso_label
_atom_site_aniso_U_11
_atom_site_aniso_U_22
_atom_site_aniso_U_33
_atom_site_aniso_U_23
_atom_site_aniso_U_13
_atom_site_aniso_U_12
Sc1 0.0146(2) 0.01529(19) 0.0172(2) 0.00015(15) -0.00297(15) -0.00182(15)
Si1 0.0232(3) 0.0235(3) 0.0462(5) 0.0011(3) -0.0148(3) 0.0023(3)
N1 0.0185(9) 0.0174(9) 0.0178(10) -0.0001(7) -0.0043(7) -0.0041(7)
N2 0.0193(9) 0.0188(9) 0.0232(11) 0.0014(7) -0.0030(8) -0.0060(7)
N3 0.0206(9) 0.0192(9) 0.0237(11) -0.0005(7) -0.0032(8) -0.0041(7)
N4 0.0281(11) 0.0296(11) 0.0286(12) -0.0094(9) -0.0055(9) -0.0028(9)
N5 0.0203(9) 0.0210(9) 0.0286(12) -0.0003(8) -0.0106(8) -0.0019(7)
N6 0.0184(9) 0.0187(9) 0.0206(11) 0.0012(7) -0.0053(8) -0.0020(7)
N7 0.0203(9) 0.0190(9) 0.0257(11) 0.0013(8) -0.0083(8) -0.0015(7)
N8 0.0164(9) 0.0204(9) 0.0227(11) 0.0045(7) -0.0052(8) -0.0021(7)
N9 0.0151(9) 0.0203(9) 0.0213(11) 0.0000(7) -0.0045(7) -0.0016(7)
C1 0.0316(13) 0.0280(13) 0.0294(15) -0.0100(10) -0.0016(11) -0.0079(10)
C2 0.0216(11) 0.0202(11) 0.0217(13) -0.0026(9) -0.0081(9) -0.0012(9)
C3 0.0194(11) 0.0280(12) 0.0192(12) -0.0026(9) -0.0007(9) -0.0052(9)
C4 0.0185(11) 0.0272(12) 0.0214(13) 0.0012(9) -0.0055(9) -0.0072(9)
C5 0.0295(13) 0.0352(13) 0.0212(13) 0.0023(10) 0.0006(10) -0.0135(11)
C6 0.0311(13) 0.0230(12) 0.0260(14) 0.0024(9) -0.0032(10) -0.0113(10)
C7 0.0270(12) 0.0166(10) 0.0283(14) 0.0015(9) -0.0062(10) -0.0071(9)
C8 0.0271(12) 0.0203(11) 0.0233(13) -0.0034(9) 0.0002(10) -0.0069(9)
C9 0.0293(13) 0.0239(12) 0.0283(14) -0.0044(10) -0.0066(10) -0.0073(10)
C10 0.0266(12) 0.0296(13) 0.0325(15) -0.0013(10) -0.0099(11) -0.0082(10)
C11 0.0228(11) 0.0162(10) 0.0206(12) -0.0014(8) -0.0038(9) -0.0053(8)
C12 0.0278(12) 0.0183(10) 0.0209(12) -0.0004(9) -0.0067(9) -0.0039(9)
C13 0.0408(15) 0.0179(11) 0.0337(15) 0.0052(10) -0.0099(12) -0.0099(10)
C14 0.0366(14) 0.0283(13) 0.0368(16) 0.0059(11) -0.0114(12) -0.0195(11)
C15 0.0282(13) 0.0293(13) 0.0307(15) 0.0024(10) -0.0098(11) -0.0119(10)
C16 0.0218(11) 0.0211(11) 0.0202(12) -0.0011(9) -0.0060(9) -0.0063(9)
C17 0.0237(11) 0.0221(11) 0.0219(13) 0.0024(9) -0.0085(9) -0.0069(9)
C18 0.0384(15) 0.0345(14) 0.0231(14) 0.0011(10) -0.0078(11) -0.0083(11)
C19 0.0289(13) 0.0289(13) 0.0363(16) 0.0030(11) -0.0088(11) -0.0057(10)
C20 0.0294(13) 0.0186(11) 0.0314(15) 0.0020(9) -0.0094(10) -0.0022(9)
C21 0.0443(16) 0.0290(14) 0.0486(19) -0.0054(12) -0.0198(14) 0.0083(12)
C22 0.0451(16) 0.0311(14) 0.0313(16) 0.0062(11) -0.0156(12) -0.0100(12)
C34 0.0411(16) 0.0410(16) 0.0360(17) -0.0161(13) -0.0030(13) -0.0045(12)
C35 0.0403(17) 0.0518(19) 0.071(3) -0.0295(17) -0.0265(16) 0.0091(14)
C36 0.0238(11) 0.0162(10) 0.0304(14) 0.0007(9) -0.0144(10) -0.0040(9)
C37 0.0302(13) 0.0209(11) 0.0345(15) 0.0043(10) -0.0160(11) -0.0081(9)
C38 0.0443(16) 0.0299(14) 0.0428(18) 0.0028(12) -0.0280(14) -0.0054(12)
C39 0.0366(16) 0.0395(16) 0.058(2) -0.0057(14) -0.0323(15) 0.0093(12)
C40 0.0268(14) 0.0369(15) 0.052(2) -0.0110(13) -0.0172(13) 0.0050(11)
C41 0.0240(12) 0.0221(11) 0.0346(15) -0.0037(10) -0.0147(10) -0.0013(9)
C42 0.0178(11) 0.0275(12) 0.0356(15) -0.0061(10) -0.0056(10) -0.0001(9)
C43 0.0332(15) 0.0413(16) 0.0443(19) -0.0153(13) -0.0124(13) 0.0040(12)
C44 0.0290(14) 0.0408(16) 0.056(2) 0.0026(14) -0.0046(13) -0.0104(12)
C45 0.0379(15) 0.0409(15) 0.0284(15) 0.0099(11) -0.0159(12) -0.0183(12)
C46 0.062(2) 0.067(2) 0.0374(19) 0.0241(15) -0.0228(16) -0.0363(17)
C47 0.0400(15) 0.0465(16) 0.0251(15) -0.0016(12) -0.0076(12) -0.0117(13)
C48 0.0201(11) 0.0190(11) 0.0259(13) 0.0012(9) -0.0072(9) -0.0020(8)
C49 0.045(3) 0.048(10) 0.12(2) 0.047(10) -0.026(11) -0.006(6)
C49' 0.045(3) 0.047(10) 0.12(2) 0.046(10) -0.024(11) -0.006(6)
C50 0.0416(17) 0.0404(17) 0.069(2) -0.0024(15) -0.0343(16) 0.0007(13)
C51 0.049(10) 0.091(7) 0.071(16) -0.045(8) -0.036(10) 0.040(4)
C51' 0.050(10) 0.091(7) 0.071(16) -0.046(8) -0.038(10) 0.041(4)
C52 0.0148(10) 0.0189(10) 0.0237(13) 0.0018(9) -0.0026(9) -0.0001(8)
C53 0.0238(12) 0.0227(11) 0.0302(14) 0.0037(10) -0.0093(10) -0.0036(9)
C54 0.0301(14) 0.0270(13) 0.0504(19) 0.0109(12) -0.0076(12) -0.0099(11)
C55 0.0301(14) 0.0368(15) 0.0381(18) 0.0163(12) 0.0006(12) -0.0040(11)
C56 0.0334(14) 0.0472(16) 0.0222(14) 0.0076(12) -0.0039(11) -0.0039(12)
C57 0.0277(13) 0.0355(14) 0.0248(14) 0.0010(10) -0.0058(10) -0.0069(10)
C58 0.0159(10) 0.0180(10) 0.0212(12) -0.0037(8) -0.0040(9) -0.0032(8)
C59 0.0171(11) 0.0214(11) 0.0242(13) 0.0007(9) -0.0030(9) -0.0017(8)
C60 0.0227(12) 0.0246(12) 0.0299(14) 0.0003(10) -0.0044(10) -0.0056(9)
C61 0.0228(13) 0.0349(14) 0.0505(19) 0.0081(13) -0.0050(12) -0.0106(11)
C62 0.0270(14) 0.0500(17) 0.0401(18) 0.0066(14) 0.0077(12) -0.0062(12)
C63 0.0454(18) 0.068(2) 0.0309(18) -0.0133(15) 0.0067(14) -0.0105(16)
C64 0.0342(14) 0.0449(16) 0.0339(16) -0.0116(12) -0.0019(12) -0.0134(12)

loop_
_atom_type_symbol
_atom_type_description
_atom_type_scat_dispersion_real
_atom_type_scat_dispersion_imag
_atom_type_scat_source
C C 0.0033 0.0016 'International Tables Vol C Tables 4.2.6.8 and 6.1.1.4'
H H 0.0000 0.0000 'International Tables Vol C Tables 4.2.6.8 and 6.1.1.4'
N N 0.0061 0.0033 'International Tables Vol C Tables 4.2.6.8 and 6.1.1.4'
Si Si 0.0817 0.0704 'International Tables Vol C Tables 4.2.6.8 and 6.1.1.4'
Sc Sc 0.2519 0.3716 'International Tables Vol C Tables 4.2.6.8 and 6.1.1.4'

loop_
_geom_angle_atom_site_label_1
_geom_angle_atom_site_label_2
_geom_angle_atom_site_label_3
_geom_angle
N5 Sc1 N2 116.85(7)
N5 Sc1 N1 104.09(7)
N2 Sc1 N1 84.36(7)
N5 Sc1 N8 90.24(7)
N2 Sc1 N8 151.21(7)
N1 Sc1 N8 99.01(7)
N5 Sc1 N6 146.93(7)
N2 Sc1 N6 91.58(7)
N1 Sc1 N6 94.70(7)
N8 Sc1 N6 59.71(7)
N5 Sc1 N3 90.18(7)
N2 Sc1 N3 74.42(7)
N1 Sc1 N3 158.20(7)
N8 Sc1 N3 97.30(7)
N6 Sc1 N3 81.17(6)
N5 Sc1 C58 119.09(8)
N2 Sc1 C58 121.28(7)
N1 Sc1 C58 98.11(7)
N8 Sc1 C58 29.97(7)
N6 Sc1 C58 29.74(7)
N3 Sc1 C58 88.88(6)
C51' Si1 C49' 101.2(16)
C51' Si1 C50 111.2(15)
C49' Si1 C50 118.0(10)
C51' Si1 C48 110.8(18)
C49' Si1 C48 105.2(11)
C50 Si1 C48 110.00(12)
C51' Si1 C49 116.9(16)
C49' Si1 C49 17.6(14)
C50 Si1 C49 103.0(9)
C48 Si1 C49 104.4(10)
C51' Si1 C51 8(3)
C49' Si1 C51 108.7(15)
C50 Si1 C51 105.9(14)
C48 Si1 C51 108.8(16)
C49 Si1 C51 124.2(15)
C2 N1 C11 116.09(18)
C2 N1 Sc1 125.37(15)
C11 N1 Sc1 118.52(14)
C4 N2 C6 115.81(19)
C4 N2 Sc1 127.31(15)
C6 N2 Sc1 116.80(14)
C10 N3 C7 109.82(18)
C10 N3 C8 110.61(19)
C7 N3 C8 110.99(17)
C10 N3 Sc1 112.37(13)
C7 N3 Sc1 102.61(13)
C8 N3 Sc1 110.19(13)
C34 N4 C9 111.5(2)
C34 N4 C35 109.6(2)
C9 N4 C35 111.1(2)
C36 N5 Sc1 153.60(17)
C58 N6 N7 108.58(17)
C58 N6 Sc1 90.72(13)
N7 N6 Sc1 158.28(14)
C48 N7 N6 107.71(18)
C58 N8 C52 121.87(18)
C58 N8 Sc1 92.95(13)
C52 N8 Sc1 144.34(14)
C58 N9 C48 104.95(18)
C58 N9 C59 129.58(19)
C48 N9 C59 125.35(18)
C2 C1 H1A 109.5
C2 C1 H1B 109.5
H1A C1 H1B 109.5
C2 C1 H1C 109.5
H1A C1 H1C 109.5
H1B C1 H1C 109.5
N1 C2 C3 124.4(2)
N1 C2 C1 120.8(2)
C3 C2 C1 114.8(2)
C2 C3 C4 130.2(2)
C2 C3 H3 114.9
C4 C3 H3 114.9
N2 C4 C3 123.4(2)
N2 C4 C5 120.6(2)
C3 C4 C5 116.0(2)
C4 C5 H5A 109.5
C4 C5 H5B 109.5
H5A C5 H5B 109.5
C4 C5 H5C 109.5
H5A C5 H5C 109.5
H5B C5 H5C 109.5
N2 C6 C7 111.11(18)
N2 C6 H6A 109.4
C7 C6 H6A 109.4
N2 C6 H6B 109.4
C7 C6 H6B 109.4
H6A C6 H6B 108.0
N3 C7 C6 110.81(18)
N3 C7 H7A 109.5
C6 C7 H7A 109.5
N3 C7 H7B 109.5
C6 C7 H7B 109.5
H7A C7 H7B 108.1
N3 C8 C9 117.53(19)
N3 C8 H8A 107.9
C9 C8 H8A 107.9
N3 C8 H8B 107.9
C9 C8 H8B 107.9
H8A C8 H8B 107.2
N4 C9 C8 109.55(19)
N4 C9 H9A 109.8
C8 C9 H9A 109.8
N4 C9 H9B 109.8
C8 C9 H9B 109.8
H9A C9 H9B 108.2
N3 C10 H10A 109.5
N3 C10 H10B 109.5
H10A C10 H10B 109.5
N3 C10 H10C 109.5
H10A C10 H10C 109.5
H10B C10 H10C 109.5
C16 C11 C12 120.2(2)
C16 C11 N1 118.71(19)
C12 C11 N1 121.1(2)
C13 C12 C11 118.2(2)
C13 C12 C20 118.8(2)
C11 C12 C20 122.9(2)
C14 C13 C12 122.3(2)
C14 C13 H13 118.9
C12 C13 H13 118.9
C13 C14 C15 118.9(2)
C13 C14 H14 120.6
C15 C14 H14 120.6
C16 C15 C14 121.4(2)
C16 C15 H15 119.3
C14 C15 H15 119.3
C15 C16 C11 118.9(2)
C15 C16 C17 119.1(2)
C11 C16 C17 121.9(2)
C16 C17 C18 111.41(19)
C16 C17 C19 112.6(2)
C18 C17 C19 108.5(2)
C16 C17 H17 108.0
C18 C17 H17 108.0
C19 C17 H17 108.0
C17 C18 H18A 109.5
C17 C18 H18B 109.5
H18A C18 H18B 109.5
C17 C18 H18C 109.5
H18A C18 H18C 109.5
H18B C18 H18C 109.5
C17 C19 H19A 109.5
C17 C19 H19B 109.5
H19A C19 H19B 109.5
C17 C19 H19C 109.5
H19A C19 H19C 109.5
H19B C19 H19C 109.5
C12 C20 C21 111.0(2)
C12 C20 C22 112.5(2)
C21 C20 C22 109.1(2)
C12 C20 H20 108.0
C21 C20 H20 108.0
C22 C20 H20 108.0
C20 C21 H21A 109.5
C20 C21 H21B 109.5
H21A C21 H21B 109.5
C20 C21 H21C 109.5
H21A C21 H21C 109.5
H21B C21 H21C 109.5
C20 C22 H22A 109.5
C20 C22 H22B 109.5
H22A C22 H22B 109.5
C20 C22 H22C 109.5
H22A C22 H22C 109.5
H22B C22 H22C 109.5
N4 C34 H34A 109.5
N4 C34 H34B 109.5
H34A C34 H34B 109.5
N4 C34 H34C 109.5
H34A C34 H34C 109.5
H34B C34 H34C 109.5
N4 C35 H35A 109.5
N4 C35 H35B 109.5
H35A C35 H35B 109.5
N4 C35 H35C 109.5
H35A C35 H35C 109.5
H35B C35 H35C 109.5
N5 C36 C41 120.5(2)
N5 C36 C37 121.5(2)
C41 C36 C37 117.9(2)
C38 C37 C36 120.0(2)
C38 C37 C45 118.6(2)
C36 C37 C45 121.3(2)
C39 C38 C37 121.3(3)
C39 C38 H38 119.3
C37 C38 H38 119.3
C40 C39 C38 118.8(2)
C40 C39 H39 120.6
C38 C39 H39 120.6
C39 C40 C41 122.1(3)
C39 C40 H40 119.0
C41 C40 H40 119.0
C40 C41 C36 119.9(2)
C40 C41 C42 117.9(2)
C36 C41 C42 122.2(2)
C41 C42 C44 110.5(2)
C41 C42 C43 112.4(2)
C44 C42 C43 109.8(2)
C41 C42 H42 108.0
C44 C42 H42 108.0
C43 C42 H42 108.0
C42 C43 H43A 109.5
C42 C43 H43B 109.5
H43A C43 H43B 109.5
C42 C43 H43C 109.5
H43A C43 H43C 109.5
H43B C43 H43C 109.5
C42 C44 H44A 109.5
C42 C44 H44B 109.5
H44A C44 H44B 109.5
C42 C44 H44C 109.5
H44A C44 H44C 109.5
H44B C44 H44C 109.5
C37 C45 C46 114.8(2)
C37 C45 C47 112.1(2)
C46 C45 C47 107.6(2)
C37 C45 H45 107.3
C46 C45 H45 107.3
C47 C45 H45 107.3
C45 C46 H46A 109.5
C45 C46 H46B 109.5
H46A C46 H46B 109.5
C45 C46 H46C 109.5
H46A C46 H46C 109.5
H46B C46 H46C 109.5
C45 C47 H47A 109.5
C45 C47 H47B 109.5
H47A C47 H47B 109.5
C45 C47 H47C 109.5
H47A C47 H47C 109.5
H47B C47 H47C 109.5
N7 C48 N9 109.71(18)
N7 C48 Si1 122.20(17)
N9 C48 Si1 128.08(16)
Si1 C49 H49A 109.5
Si1 C49 H49B 109.5
Si1 C49 H49C 109.5
Si1 C49' H49D 109.5
Si1 C49' H49E 109.5
H49D C49' H49E 109.5
Si1 C49' H49F 109.5
H49D C49' H49F 109.5
H49E C49' H49F 109.5
Si1 C50 H50A 109.5
Si1 C50 H50B 109.5
H50A C50 H50B 109.5
Si1 C50 H50C 109.5
H50A C50 H50C 109.5
H50B C50 H50C 109.5
Si1 C51 H51A 109.5
Si1 C51 H51B 109.5
Si1 C51 H51C 109.5
Si1 C51' H51D 109.5
Si1 C51' H51E 109.5
H51D C51' H51E 109.5
Si1 C51' H51F 109.5
H51D C51' H51F 109.5
H51E C51' H51F 109.5
C53 C52 C57 119.1(2)
C53 C52 N8 122.0(2)
C57 C52 N8 118.8(2)
C52 C53 C54 120.1(3)
C52 C53 H53 119.9
C54 C53 H53 119.9
C55 C54 C53 120.8(3)
C55 C54 H54 119.6
C53 C54 H54 119.6
C54 C55 C56 120.0(2)
C54 C55 H55 120.0
C56 C55 H55 120.0
C57 C56 C55 119.2(3)
C57 C56 H56 120.4
C55 C56 H56 120.4
C56 C57 C52 120.8(3)
C56 C57 H57 119.6
C52 C57 H57 119.6
N6 C58 N8 116.62(19)
N6 C58 N9 108.98(19)
N8 C58 N9 134.0(2)
N6 C58 Sc1 59.54(11)
N8 C58 Sc1 57.08(11)
N9 C58 Sc1 166.75(16)
C60 C59 C64 121.0(2)
C60 C59 N9 119.6(2)
C64 C59 N9 119.3(2)
C59 C60 C61 119.8(3)
C59 C60 H60 120.1
C61 C60 H60 120.1
C62 C61 C60 119.6(3)
C62 C61 H61 120.2
C60 C61 H61 120.2
C61 C62 C63 120.7(3)
C61 C62 H62 119.6
C63 C62 H62 119.6
C62 C63 C64 120.2(3)
C62 C63 H63 119.9
C64 C63 H63 119.9
C59 C64 C63 118.5(3)
C59 C64 H64 120.7
C63 C64 H64 120.7

loop_
_geom_bond_atom_site_label_1
_geom_bond_atom_site_label_2
_geom_bond_distance
Sc1 N5 2.093(2)
Sc1 N2 2.2052(19)
Sc1 N1 2.2086(19)
Sc1 N8 2.2517(19)
Sc1 N6 2.3094(18)
Sc1 N3 2.4178(19)
Sc1 C58 2.679(2)
Si1 C51' 1.79(6)
Si1 C49' 1.79(4)
Si1 C50 1.847(3)
Si1 C48 1.886(2)
Si1 C49 1.93(4)
Si1 C51 1.97(6)
N1 C2 1.346(3)
N1 C11 1.454(3)
N2 C4 1.330(3)
N2 C6 1.482(3)
N3 C10 1.479(3)
N3 C7 1.482(3)
N3 C8 1.485(3)
N4 C34 1.444(3)
N4 C9 1.454(3)
N4 C35 1.468(4)
N5 C36 1.407(3)
N6 C58 1.329(3)
N6 N7 1.395(2)
N7 C48 1.309(3)
N8 C58 1.340(3)
N8 C52 1.417(3)
N9 C58 1.385(3)
N9 C48 1.411(3)
N9 C59 1.433(3)
C1 C2 1.515(3)
C1 H1A 0.9800
C1 H1B 0.9800
C1 H1C 0.9800
C2 C3 1.392(3)
C3 C4 1.404(3)
C3 H3 0.9500
C4 C5 1.509(3)
C5 H5A 0.9800
C5 H5B 0.9800
C5 H5C 0.9800
C6 C7 1.510(3)
C6 H6A 0.9900
C6 H6B 0.9900
C7 H7A 0.9900
C7 H7B 0.9900
C8 C9 1.529(3)
C8 H8A 0.9900
C8 H8B 0.9900
C9 H9A 0.9900
C9 H9B 0.9900
C10 H10A 0.9800
C10 H10B 0.9800
C10 H10C 0.9800
C11 C16 1.411(3)
C11 C12 1.415(3)
C12 C13 1.394(3)
C12 C20 1.517(3)
C13 C14 1.377(4)
C13 H13 0.9500
C14 C15 1.392(3)
C14 H14 0.9500
C15 C16 1.392(3)
C15 H15 0.9500
C16 C17 1.524(3)
C17 C18 1.529(3)
C17 C19 1.535(3)
C17 H17 1.0000
C18 H18A 0.9800
C18 H18B 0.9800
C18 H18C 0.9800
C19 H19A 0.9800
C19 H19B 0.9800
C19 H19C 0.9800
C20 C21 1.533(3)
C20 C22 1.535(4)
C20 H20 1.0000
C21 H21A 0.9800
C21 H21B 0.9800
C21 H21C 0.9800
C22 H22A 0.9800
C22 H22B 0.9800
C22 H22C 0.9800
C34 H34A 0.9800
C34 H34B 0.9800
C34 H34C 0.9800
C35 H35A 0.9800
C35 H35B 0.9800
C35 H35C 0.9800
C36 C41 1.421(3)
C36 C37 1.426(4)
C37 C38 1.400(3)
C37 C45 1.521(4)
C38 C39 1.388(4)
C38 H38 0.9500
C39 C40 1.385(4)
C39 H39 0.9500
C40 C41 1.392(3)
C40 H40 0.9500
C41 C42 1.524(4)
C42 C44 1.527(4)
C42 C43 1.529(3)
C42 H42 1.0000
C43 H43A 0.9800
C43 H43B 0.9800
C43 H43C 0.9800
C44 H44A 0.9800
C44 H44B 0.9800
C44 H44C 0.9800
C45 C46 1.530(4)
C45 C47 1.533(4)
C45 H45 1.0000
C46 H46A 0.9800
C46 H46B 0.9800
C46 H46C 0.9800
C47 H47A 0.9800
C47 H47B 0.9800
C47 H47C 0.9800
C49 H49A 0.9800
C49 H49B 0.9800
C49 H49C 0.9800
C49' H49D 0.9800
C49' H49E 0.9800
C49' H49F 0.9800
C50 H50A 0.9800
C50 H50B 0.9800
C50 H50C 0.9800
C51 H51A 0.9800
C51 H51B 0.9800
C51 H51C 0.9800
C51' H51D 0.9800
C51' H51E 0.9800
C51' H51F 0.9800
C52 C53 1.386(3)
C52 C57 1.399(3)
C53 C54 1.389(4)
C53 H53 0.9500
C54 C55 1.378(4)
C54 H54 0.9500
C55 C56 1.394(4)
C55 H55 0.9500
C56 C57 1.393(4)
C56 H56 0.9500
C57 H57 0.9500
C59 C60 1.376(3)
C59 C64 1.383(4)
C60 C61 1.386(3)
C60 H60 0.9500
C61 C62 1.363(4)
C61 H61 0.9500
C62 C63 1.382(4)
C62 H62 0.9500
C63 C64 1.389(4)
C63 H63 0.9500
C64 H64 0.9500

loop_
_geom_torsion_atom_site_label_1
_geom_torsion_atom_site_label_2
_geom_torsion_atom_site_label_3
_geom_torsion_atom_site_label_4
_geom_torsion
N5 Sc1 N1 C2 94.03(18)
N2 Sc1 N1 C2 -22.28(18)
N8 Sc1 N1 C2 -173.44(17)
N6 Sc1 N1 C2 -113.40(18)
N3 Sc1 N1 C2 -35.5(3)
C58 Sc1 N1 C2 -143.14(18)
N5 Sc1 N1 C11 -84.50(16)
N2 Sc1 N1 C11 159.19(16)
N8 Sc1 N1 C11 8.02(16)
N6 Sc1 N1 C11 68.06(15)
N3 Sc1 N1 C11 145.99(18)
C58 Sc1 N1 C11 38.33(16)
N5 Sc1 N2 C4 -83.8(2)
N1 Sc1 N2 C4 19.19(19)
N8 Sc1 N2 C4 117.6(2)
N6 Sc1 N2 C4 113.8(2)
N3 Sc1 N2 C4 -165.9(2)
C58 Sc1 N2 C4 115.27(19)
N5 Sc1 N2 C6 92.88(17)
N1 Sc1 N2 C6 -164.17(16)
N8 Sc1 N2 C6 -65.7(2)
N6 Sc1 N2 C6 -69.61(16)
N3 Sc1 N2 C6 10.78(15)
C58 Sc1 N2 C6 -68.09(18)
N5 Sc1 N3 C10 -33.35(16)
N2 Sc1 N3 C10 84.56(16)
N1 Sc1 N3 C10 98.2(2)
N8 Sc1 N3 C10 -123.61(16)
N6 Sc1 N3 C10 178.70(16)
C58 Sc1 N3 C10 -152.44(16)
N5 Sc1 N3 C7 -151.25(14)
N2 Sc1 N3 C7 -33.34(13)
N1 Sc1 N3 C7 -19.7(2)
N8 Sc1 N3 C7 118.49(13)
N6 Sc1 N3 C7 60.80(13)
C58 Sc1 N3 C7 89.66(13)
N5 Sc1 N3 C8 90.49(15)
N2 Sc1 N3 C8 -151.60(16)
N1 Sc1 N3 C8 -137.95(18)
N8 Sc1 N3 C8 0.23(16)
N6 Sc1 N3 C8 -57.46(15)
C58 Sc1 N3 C8 -28.60(15)
N2 Sc1 N5 C36 27.6(4)
N1 Sc1 N5 C36 -63.2(3)
N8 Sc1 N5 C36 -162.5(3)
N6 Sc1 N5 C36 174.1(3)
N3 Sc1 N5 C36 100.2(3)
C58 Sc1 N5 C36 -171.0(3)
N5 Sc1 N6 C58 26.9(2)
N2 Sc1 N6 C58 177.39(13)
N1 Sc1 N6 C58 -98.14(13)
N8 Sc1 N6 C58 -0.44(12)
N3 Sc1 N6 C58 103.42(13)
N5 Sc1 N6 N7 -126.4(4)
N2 Sc1 N6 N7 24.2(4)
N1 Sc1 N6 N7 108.6(4)
N8 Sc1 N6 N7 -153.7(4)
N3 Sc1 N6 N7 -49.8(4)
C58 Sc1 N6 N7 -153.2(5)
C58 N6 N7 C48 2.0(2)
Sc1 N6 N7 C48 153.7(3)
N5 Sc1 N8 C58 -165.06(14)
N2 Sc1 N8 C58 -4.1(2)
N1 Sc1 N8 C58 90.63(14)
N6 Sc1 N8 C58 0.44(12)
N3 Sc1 N8 C58 -74.85(14)
N5 Sc1 N8 C52 26.8(3)
N2 Sc1 N8 C52 -172.2(2)
N1 Sc1 N8 C52 -77.5(3)
N6 Sc1 N8 C52 -167.7(3)
N3 Sc1 N8 C52 117.0(3)
C58 Sc1 N8 C52 -168.2(4)
C11 N1 C2 C3 -165.8(2)
Sc1 N1 C2 C3 15.7(3)
C11 N1 C2 C1 15.6(3)
Sc1 N1 C2 C1 -163.00(17)
N1 C2 C3 C4 5.7(4)
C1 C2 C3 C4 -175.6(2)
C6 N2 C4 C3 174.7(2)
Sc1 N2 C4 C3 -8.6(3)
C6 N2 C4 C5 -4.7(3)
Sc1 N2 C4 C5 172.02(17)
C2 C3 C4 N2 -9.7(4)
C2 C3 C4 C5 169.7(2)
C4 N2 C6 C7 -168.7(2)
Sc1 N2 C6 C7 14.3(3)
C10 N3 C7 C6 -67.0(2)
C8 N3 C7 C6 170.38(19)
Sc1 N3 C7 C6 52.7(2)
N2 C6 C7 N3 -47.4(3)
C10 N3 C8 C9 -55.7(3)
C7 N3 C8 C9 66.4(3)
Sc1 N3 C8 C9 179.40(17)
C34 N4 C9 C8 -159.3(2)
C35 N4 C9 C8 78.2(3)
N3 C8 C9 N4 -165.5(2)
C2 N1 C11 C16 84.6(3)
Sc1 N1 C11 C16 -96.8(2)
C2 N1 C11 C12 -96.0(3)
Sc1 N1 C11 C12 82.7(2)
C16 C11 C12 C13 -2.0(3)
N1 C11 C12 C13 178.6(2)
C16 C11 C12 C20 -178.9(2)
N1 C11 C12 C20 1.6(3)
C11 C12 C13 C14 1.0(4)
C20 C12 C13 C14 178.0(2)
C12 C13 C14 C15 -0.1(4)
C13 C14 C15 C16 0.2(4)
C14 C15 C16 C11 -1.2(4)
C14 C15 C16 C17 -177.6(2)
C12 C11 C16 C15 2.1(3)
N1 C11 C16 C15 -178.4(2)
C12 C11 C16 C17 178.4(2)
N1 C11 C16 C17 -2.1(3)
C15 C16 C17 C18 78.0(3)
C11 C16 C17 C18 -98.3(3)
C15 C16 C17 C19 -44.3(3)
C11 C16 C17 C19 139.5(2)
C13 C12 C20 C21 -64.0(3)
C11 C12 C20 C21 112.9(3)
C13 C12 C20 C22 58.6(3)
C11 C12 C20 C22 -124.5(2)
Sc1 N5 C36 C41 5.3(5)
Sc1 N5 C36 C37 -176.9(2)
N5 C36 C37 C38 -177.4(2)
C41 C36 C37 C38 0.5(3)
N5 C36 C37 C45 3.3(3)
C41 C36 C37 C45 -178.8(2)
C36 C37 C38 C39 -1.6(4)
C45 C37 C38 C39 177.7(2)
C37 C38 C39 C40 1.4(4)
C38 C39 C40 C41 0.1(4)
C39 C40 C41 C36 -1.2(4)
C39 C40 C41 C42 178.2(2)
N5 C36 C41 C40 178.8(2)
C37 C36 C41 C40 0.9(3)
N5 C36 C41 C42 -0.6(3)
C37 C36 C41 C42 -178.5(2)
C40 C41 C42 C44 72.4(3)
C36 C41 C42 C44 -108.1(3)
C40 C41 C42 C43 -50.6(3)
C36 C41 C42 C43 128.8(2)
C38 C37 C45 C46 17.2(3)
C36 C37 C45 C46 -163.5(2)
C38 C37 C45 C47 -106.0(3)
C36 C37 C45 C47 73.3(3)
N6 N7 C48 N9 -0.4(3)
N6 N7 C48 Si1 178.45(16)
C58 N9 C48 N7 -1.2(2)
C59 N9 C48 N7 -177.6(2)
C58 N9 C48 Si1 179.97(18)
C59 N9 C48 Si1 3.6(3)
C51' Si1 C48 N7 125.8(14)
C49' Si1 C48 N7 17.3(8)
C50 Si1 C48 N7 -110.9(2)
C49 Si1 C48 N7 -0.9(8)
C51 Si1 C48 N7 133.6(13)
C51' Si1 C48 N9 -55.6(14)
C49' Si1 C48 N9 -164.1(8)
C50 Si1 C48 N9 67.8(3)
C49 Si1 C48 N9 177.7(8)
C51 Si1 C48 N9 -47.8(13)
C58 N8 C52 C53 -63.0(3)
Sc1 N8 C52 C53 103.0(3)
C58 N8 C52 C57 120.9(2)
Sc1 N8 C52 C57 -73.1(3)
C57 C52 C53 C54 0.5(3)
N8 C52 C53 C54 -175.6(2)
C52 C53 C54 C55 0.0(4)
C53 C54 C55 C56 0.2(4)
C54 C55 C56 C57 -1.0(4)
C55 C56 C57 C52 1.5(4)
C53 C52 C57 C56 -1.3(3)
N8 C52 C57 C56 174.9(2)
N7 N6 C58 N8 170.59(19)
Sc1 N6 C58 N8 0.7(2)
N7 N6 C58 N9 -2.8(2)
Sc1 N6 C58 N9 -172.69(15)
N7 N6 C58 Sc1 169.87(18)
C52 N8 C58 N6 171.2(2)
Sc1 N8 C58 N6 -0.7(2)
C52 N8 C58 N9 -17.5(4)
Sc1 N8 C58 N9 170.6(2)
C52 N8 C58 Sc1 171.9(2)
C48 N9 C58 N6 2.5(2)
C59 N9 C58 N6 178.7(2)
C48 N9 C58 N8 -169.3(2)
C59 N9 C58 N8 6.9(4)
C48 N9 C58 Sc1 -26.1(8)
C59 N9 C58 Sc1 150.1(6)
N5 Sc1 C58 N6 -163.60(13)
N2 Sc1 C58 N6 -3.05(16)
N1 Sc1 C58 N6 85.25(13)
N8 Sc1 C58 N6 179.2(2)
N3 Sc1 C58 N6 -74.02(13)
N5 Sc1 C58 N8 17.16(16)
N2 Sc1 C58 N8 177.71(13)
N1 Sc1 C58 N8 -93.99(14)
N6 Sc1 C58 N8 -179.2(2)
N3 Sc1 C58 N8 106.74(14)
N5 Sc1 C58 N9 -131.9(7)
N2 Sc1 C58 N9 28.6(7)
N1 Sc1 C58 N9 116.9(7)
N8 Sc1 C58 N9 -149.1(8)
N6 Sc1 C58 N9 31.7(7)
N3 Sc1 C58 N9 -42.4(7)
C58 N9 C59 C60 101.3(3)
C48 N9 C59 C60 -83.2(3)
C58 N9 C59 C64 -80.0(3)
C48 N9 C59 C64 95.5(3)
C64 C59 C60 C61 -1.0(4)
N9 C59 C60 C61 177.6(2)
C59 C60 C61 C62 -0.5(4)
C60 C61 C62 C63 2.1(4)
C61 C62 C63 C64 -2.3(5)
C60 C59 C64 C63 0.9(4)
N9 C59 C64 C63 -177.8(2)
C62 C63 C64 C59 0.8(5)
